data_7053948
loop_
_publ_author_name
'Saraswatula, Viswanadha G.'
'Saha, Binoy K.'

_publ_section_title
;
 The effect of temperature on interhalogen interactions in a series of
 isostructural organic systems
;
_journal_issue 3
_journal_name_full 'New Journal of Chemistry'
_journal_page_first 897
_journal_paper_doi 10.1039/c3nj01395b
_journal_volume 38
_journal_year 2014
_chemical_formula_moiety 'C33 H33 I3 O3, C4 H8 O2'
_chemical_formula_sum 'C37 H41 I3 O5'
_chemical_formula_weight 946.40
_chemical_name_common 'I-ea, 262 K'
_chemical_name_systematic
;
2,4,6-triethyl-1,3,5-tris(4-iodophenoxy)methylbenzene, ethyl acetate 
;
_space_group_crystal_system triclinic
_space_group_IT_number 2
_space_group_name_Hall '-P 1'
_space_group_name_H-M_alt 'P -1'
_symmetry_space_group_name_Hall '-P 1'
_symmetry_space_group_name_H-M 'P -1'
_atom_sites_solution_hydrogens geom
_atom_sites_solution_primary direct
_atom_sites_solution_secondary difmap
_audit_creation_date 2013-12-24
_audit_creation_method
;
Olex2 1.2
(compiled 2013.11.15 svn.r2834 for OlexSys, GUI svn.r4720)
;
_cell_angle_alpha 110.937(4)
_cell_angle_beta 94.265(4)
_cell_angle_gamma 91.077(4)
_cell_formula_units_Z 2
_cell_length_a 9.9501(4)
_cell_length_b 13.3296(5)
_cell_length_c 15.5931(7)
_cell_measurement_reflns_used 5251
_cell_measurement_temperature 262(2)
_cell_measurement_theta_max 29.1419
_cell_measurement_theta_min 3.9780
_cell_volume 1923.94(15)
_computing_cell_refinement
;
CrysAlisPro, Agilent Technologies,
Version 1.171.36.21 (release 14-08-2012 CrysAlis171 .NET)
(compiled Sep 14 2012,17:21:16)
;
_computing_data_collection
;
CrysAlisPro, Agilent Technologies,
Version 1.171.36.21 (release 14-08-2012 CrysAlis171 .NET)
(compiled Sep 14 2012,17:21:16)
;
_computing_data_reduction
;
CrysAlisPro, Agilent Technologies,
Version 1.171.36.21 (release 14-08-2012 CrysAlis171 .NET)
(compiled Sep 14 2012,17:21:16)
;
_computing_molecular_graphics 'Olex2 (Dolomanov et al., 2009)'
_computing_publication_material 'Olex2 (Dolomanov et al., 2009)'
_computing_structure_refinement 'ShelXL (Sheldrick, 2008)'
_computing_structure_solution 'ShelXS (Sheldrick, 2008)'
_diffrn_ambient_temperature 262(2)
_diffrn_detector_area_resol_mean 15.9821
_diffrn_measured_fraction_theta_full 0.991
_diffrn_measured_fraction_theta_max 0.854
_diffrn_measurement_device_type 'Xcalibur, Eos'
_diffrn_measurement_method '\w scans'
_diffrn_orient_matrix_UB_11 -0.0635193000
_diffrn_orient_matrix_UB_12 0.0050425000
_diffrn_orient_matrix_UB_13 0.0186089000
_diffrn_orient_matrix_UB_21 0.0316504000
_diffrn_orient_matrix_UB_22 0.0304325000
_diffrn_orient_matrix_UB_23 0.0442772000
_diffrn_orient_matrix_UB_31 -0.0092542000
_diffrn_orient_matrix_UB_32 0.0479812000
_diffrn_orient_matrix_UB_33 -0.0091273000
_diffrn_radiation_monochromator graphite
_diffrn_radiation_type MoK\a
_diffrn_radiation_wavelength 0.71073
_diffrn_reflns_av_R_equivalents 0.0265
_diffrn_reflns_av_unetI/netI 0.0408
_diffrn_reflns_limit_h_max 11
_diffrn_reflns_limit_h_min -13
_diffrn_reflns_limit_k_max 18
_diffrn_reflns_limit_k_min -17
_diffrn_reflns_limit_l_max 19
_diffrn_reflns_limit_l_min -20
_diffrn_reflns_number 20571
_diffrn_reflns_theta_full 25.00
_diffrn_reflns_theta_max 29.21
_diffrn_reflns_theta_min 3.99
_diffrn_source 'Enhance (Mo) X-ray Source'
_exptl_absorpt_coefficient_mu 2.474
_exptl_absorpt_correction_T_max 1.00000
_exptl_absorpt_correction_T_min 0.50983
_exptl_absorpt_correction_type multi-scan
_exptl_absorpt_process_details
;
CrysAlisPro, Agilent Technologies,
Version 1.171.36.21 (release 14-08-2012 CrysAlis171 .NET)
(compiled Sep 14 2012,17:21:16)
Empirical absorption correction using spherical harmonics,
 implemented in SCALE3 ABSPACK scaling algorithm.
;
_exptl_crystal_colour colourless
_exptl_crystal_colour_primary colourless
_exptl_crystal_density_diffrn 1.634
_exptl_crystal_density_method 'not measured'
_exptl_crystal_description block
_exptl_crystal_F_000 924
_exptl_crystal_size_max 0.45
_exptl_crystal_size_mid 0.4
_exptl_crystal_size_min 0.2
_platon_squeeze_details
;
;
_refine_diff_density_max 2.014
_refine_diff_density_min -1.525
_refine_diff_density_rms 0.102
_refine_ls_extinction_method none
_refine_ls_goodness_of_fit_ref 1.100
_refine_ls_hydrogen_treatment mixed
_refine_ls_matrix_type full
_refine_ls_number_parameters 406
_refine_ls_number_reflns 8923
_refine_ls_number_restraints 30
_refine_ls_restrained_S_all 1.100
_refine_ls_R_factor_all 0.0804
_refine_ls_R_factor_gt 0.0506
_refine_ls_shift/su_max 0.001
_refine_ls_shift/su_mean 0.000
_refine_ls_structure_factor_coef Fsqd
_refine_ls_weighting_details 'calc w=1/[\s^2^(Fo^2^)+(0.0768P)^2^+0.0000P] where P=(Fo^2^+2Fc^2^)/3'
_refine_ls_weighting_scheme calc
_refine_ls_wR_factor_gt 0.1398
_refine_ls_wR_factor_ref 0.1523
_reflns_number_gt 5861
_reflns_number_total 8923
_reflns_threshold_expression >2sigma(I)
_cod_data_source_file c3nj01395b_2.txt
_cod_data_source_block I-ea-262K
_cod_original_cell_volume 1923.95(14)
_cod_database_code 7053948

loop_
_space_group_symop_id
_space_group_symop_operation_xyz
1 'x, y, z'
2 '-x, -y, -z'

loop_
_atom_site_label
_atom_site_type_symbol
_atom_site_fract_x
_atom_site_fract_y
_atom_site_fract_z
_atom_site_U_iso_or_equiv
_atom_site_adp_type
_atom_site_occupancy
_atom_site_symmetry_multiplicity
_atom_site_calc_flag
_atom_site_disorder_assembly
_atom_site_disorder_group
_atom_site_refinement_flags_posn
I2 I 0.99330(4) 0.13373(3) 0.97067(3) 0.07122(15) Uani 1 1 d . . .
I1 I 1.70855(4) 0.04404(3) 0.12951(3) 0.07103(15) Uani 1 1 d . . .
I3B I 0.5151(6) 0.9560(5) 0.3297(7) 0.1055(16) Uani 0.521(12) 1 d A 1 .
O2A O 0.9602(10) 0.2776(7) 0.6335(6) 0.042(2) Uiso 0.479(12) 1 d A 2 .
C9 C 1.2951(5) 0.1182(4) 0.1872(3) 0.0465(11) Uani 1 1 d . . .
H9 H 1.2105 0.0911 0.1575 0.056 Uiso 1 1 calc . . R
O3A O 0.7179(10) 0.5349(7) 0.3649(7) 0.041(3) Uiso 0.479(12) 1 d A 2 .
C8 C 1.3058(5) 0.2003(3) 0.2726(3) 0.0423(10) Uani 1 1 d . . .
C15 C 0.9455(5) 0.2468(3) 0.7066(3) 0.0483(11) Uani 1 1 d . . .
C19 C 0.8561(5) 0.1615(4) 0.8025(4) 0.0548(12) Uani 1 1 d . . .
H19 H 0.7850 0.1251 0.8162 0.066 Uiso 1 1 calc A . R
C18 C 0.9737(5) 0.1851(4) 0.8580(3) 0.0480(11) Uani 1 1 d A . .
C10 C 1.4094(5) 0.0769(4) 0.1466(3) 0.0512(11) Uani 1 1 d . . .
H10 H 1.4016 0.0223 0.0890 0.061 Uiso 1 1 calc . . R
C12 C 1.5475(5) 0.1983(4) 0.2740(4) 0.0526(12) Uani 1 1 d . . .
H12 H 1.6324 0.2262 0.3027 0.063 Uiso 1 1 calc . . R
C13 C 1.4331(5) 0.2397(4) 0.3149(4) 0.0541(12) Uani 1 1 d . . .
H13 H 1.4413 0.2952 0.3722 0.065 Uiso 1 1 calc . . R
C20 C 0.8416(5) 0.1913(4) 0.7257(4) 0.0554(12) Uani 1 1 d A . .
H20 H 0.7617 0.1737 0.6874 0.066 Uiso 1 1 calc . . R
C22B C 0.6710(15) 0.6263(11) 0.3617(9) 0.043(5) Uiso 0.521(12) 1 d A 1 .
C27B C 0.7068(13) 0.7238(8) 0.4291(9) 0.043(4) Uiso 0.521(12) 1 d A 1 .
H27B H 0.7595 0.7290 0.4825 0.051 Uiso 0.521(12) 1 calc A 1 R
C23B C 0.5957(14) 0.6222(11) 0.2843(10) 0.056(4) Uiso 0.521(12) 1 d A 1 .
H23B H 0.5816 0.5559 0.2366 0.067 Uiso 0.521(12) 1 calc A 1 R
C11 C 1.5352(5) 0.1151(4) 0.1899(3) 0.0500(11) Uani 1 1 d . . .
C16 C 1.0641(5) 0.2732(4) 0.7654(4) 0.0568(13) Uani 1 1 d A . .
H16 H 1.1338 0.3129 0.7539 0.068 Uiso 1 1 calc . . R
C25B C 0.5771(10) 0.8061(9) 0.3369(8) 0.042(3) Uiso 0.521(12) 1 d A 1 .
C26B C 0.6612(10) 0.8146(8) 0.4146(9) 0.048(3) Uiso 0.521(12) 1 d A 1 .
H26B H 0.6875 0.8823 0.4576 0.057 Uiso 0.521(12) 1 calc A 1 R
O1 O 1.1990(3) 0.2475(2) 0.3205(2) 0.0505(8) Uani 1 1 d A . .
C2 C 0.9446(5) 0.2263(3) 0.4210(3) 0.0421(10) Uani 1 1 d . . .
C1 C 0.9732(5) 0.2674(3) 0.3524(3) 0.0426(10) Uani 1 1 d A . .
C28 C 1.0059(5) 0.1224(3) 0.4221(4) 0.0495(11) Uani 1 1 d A . .
H28A H 1.0249 0.1276 0.4855 0.059 Uiso 1 1 calc . . R
H28B H 1.0908 0.1143 0.3940 0.059 Uiso 1 1 calc . . R
C21B C 0.7838(15) 0.5310(8) 0.4395(8) 0.040(3) Uani 0.521(12) 1 d A 1 .
H21A H 0.7497 0.5623 0.4996 0.049 Uiso 0.521(12) 1 calc A 1 R
H21B H 0.8633 0.5737 0.4384 0.049 Uiso 0.521(12) 1 calc A 1 R
C7 C 1.0646(5) 0.2088(4) 0.2799(3) 0.0472(11) Uani 1 1 d . . .
H7A H 1.0537 0.1317 0.2645 0.057 Uiso 1 1 calc A . R
H7B H 1.0451 0.2248 0.2244 0.057 Uiso 1 1 calc . . R
C32 C 0.9508(5) 0.4112(4) 0.2809(3) 0.0524(12) Uani 1 1 d A . .
H32A H 0.9525 0.4891 0.3072 0.063 Uiso 1 1 calc . . R
H32B H 1.0393 0.3905 0.2603 0.063 Uiso 1 1 calc . . R
C6 C 0.9226(5) 0.3660(3) 0.3554(3) 0.0425(10) Uani 1 1 d . . .
C33 C 0.8465(6) 0.3720(5) 0.1983(4) 0.0671(15) Uani 1 1 d . . .
H33A H 0.8672 0.4044 0.1546 0.101 Uiso 1 1 calc A . GR
H33B H 0.7585 0.3916 0.2183 0.101 Uiso 1 1 calc . . GR
H33C H 0.8477 0.2952 0.1699 0.101 Uiso 1 1 calc . . GR
C3B C 0.8390(12) 0.2736(8) 0.4849(8) 0.039(3) Uani 0.521(12) 1 d A 1 .
C29 C 0.9132(6) 0.0228(4) 0.3706(5) 0.0681(16) Uani 1 1 d . . .
H29A H 0.9007 0.0135 0.3066 0.102 Uiso 1 1 calc A . GR
H29B H 0.8274 0.0318 0.3962 0.102 Uiso 1 1 calc . . GR
H29C H 0.9534 -0.0394 0.3769 0.102 Uiso 1 1 calc . . GR
C5B C 0.8217(13) 0.4157(15) 0.4235(14) 0.033(3) Uani 0.521(12) 1 d A 1 .
C14B C 0.8167(16) 0.2348(10) 0.5596(9) 0.037(3) Uani 0.521(12) 1 d A 1 .
H14A H 0.7292 0.2552 0.5821 0.045 Uiso 0.521(12) 1 calc A 1 R
H14B H 0.8188 0.1570 0.5375 0.045 Uiso 0.521(12) 1 calc A 1 R
C4A C 0.8428(14) 0.3902(9) 0.5004(8) 0.037(3) Uani 0.479(12) 1 d A 2 .
C30A C 0.7649(10) 0.4547(8) 0.5797(7) 0.040(3) Uani 0.479(12) 1 d A 2 .
H30A H 0.7943 0.5300 0.5994 0.048 Uiso 0.479(12) 1 calc A 2 R
H30B H 0.7849 0.4311 0.6311 0.048 Uiso 0.479(12) 1 calc A 2 R
C30B C 0.6623(12) 0.4130(9) 0.5417(8) 0.043(3) Uani 0.521(12) 1 d A 1 .
H30C H 0.6069 0.4531 0.5127 0.051 Uiso 0.521(12) 1 calc A 1 R
H30D H 0.6067 0.3531 0.5430 0.051 Uiso 0.521(12) 1 calc A 1 R
C31B C 0.7063(11) 0.4855(8) 0.6401(8) 0.059(3) Uani 0.521(12) 1 d A 1 .
H31A H 0.7626 0.5445 0.6396 0.089 Uiso 0.521(12) 1 calc A 1 GR
H31B H 0.7560 0.4452 0.6708 0.089 Uiso 0.521(12) 1 calc A 1 GR
H31C H 0.6282 0.5125 0.6720 0.089 Uiso 0.521(12) 1 calc A 1 GR
C17 C 1.0791(5) 0.2414(4) 0.8396(4) 0.0562(12) Uani 1 1 d . . .
H17 H 1.1594 0.2574 0.8774 0.067 Uiso 1 1 calc A . R
C4B C 0.7803(12) 0.3682(9) 0.4819(8) 0.038(2) Uani 0.521(12) 1 d A 1 .
C24B C 0.5398(13) 0.7080(9) 0.2722(9) 0.057(4) Uiso 0.521(12) 1 d A 1 .
H24B H 0.4787 0.7005 0.2220 0.068 Uiso 0.521(12) 1 calc A 1 R
C31A C 0.6128(16) 0.4434(14) 0.5544(12) 0.068(4) Uani 0.479(12) 1 d A 2 .
H31D H 0.5907 0.4781 0.5111 0.102 Uiso 0.479(12) 1 calc A 2 GR
H31E H 0.5670 0.4765 0.6089 0.102 Uiso 0.479(12) 1 calc A 2 GR
H31F H 0.5849 0.3686 0.5272 0.102 Uiso 0.479(12) 1 calc A 2 GR
C3A C 0.8842(12) 0.2870(10) 0.4915(9) 0.031(3) Uiso 0.479(12) 1 d A 2 .
C5A C 0.8695(14) 0.4299(16) 0.4292(15) 0.030(3) Uani 0.479(12) 1 d A 2 .
C21A C 0.8295(12) 0.5424(12) 0.4376(10) 0.034(3) Uiso 0.479(12) 1 d A 2 .
H21C H 0.7996 0.5796 0.4982 0.041 Uiso 0.479(12) 1 calc A 2 R
H21D H 0.9068 0.5830 0.4301 0.041 Uiso 0.479(12) 1 calc A 2 R
O3B O 0.6869(10) 0.5328(7) 0.3723(6) 0.045(3) Uiso 0.521(12) 1 d A 1 .
C22A C 0.6596(16) 0.6367(11) 0.3742(9) 0.038(5) Uiso 0.479(12) 1 d A 2 .
C27A C 0.6891(13) 0.7318(8) 0.4466(9) 0.039(4) Uiso 0.479(12) 1 d A 2 .
H27A H 0.7393 0.7309 0.4990 0.047 Uiso 0.479(12) 1 calc A 2 R
C26A C 0.6468(10) 0.8284(8) 0.4442(8) 0.035(2) Uiso 0.479(12) 1 d A 2 .
H26A H 0.6681 0.8914 0.4946 0.042 Uiso 0.479(12) 1 calc A 2 R
C25A C 0.5732(9) 0.8321(8) 0.3674(7) 0.032(2) Uiso 0.479(12) 1 d A 2 .
C24A C 0.5393(11) 0.7375(9) 0.2941(9) 0.040(3) Uiso 0.479(12) 1 d A 2 .
H24A H 0.4914 0.7395 0.2412 0.047 Uiso 0.479(12) 1 calc A 2 R
C23A C 0.5763(15) 0.6389(11) 0.2987(10) 0.049(4) Uiso 0.479(12) 1 d A 2 .
H23A H 0.5458 0.5750 0.2518 0.059 Uiso 0.479(12) 1 calc A 2 R
I3A I 0.5061(7) 0.9724(4) 0.3551(5) 0.0831(10) Uani 0.479(12) 1 d A 2 .
C14A C 0.8577(16) 0.2437(16) 0.5698(15) 0.049(5) Uiso 0.479(12) 1 d A 2 .
H14C H 0.7743 0.2702 0.5962 0.059 Uiso 0.479(12) 1 calc A 2 R
H14D H 0.8501 0.1657 0.5454 0.059 Uiso 0.479(12) 1 calc A 2 R
O2B O 0.9231(11) 0.2826(7) 0.6333(7) 0.055(3) Uiso 0.521(12) 1 d A 1 .

loop_
_atom_site_aniso_label
_atom_site_aniso_U_11
_atom_site_aniso_U_22
_atom_site_aniso_U_33
_atom_site_aniso_U_23
_atom_site_aniso_U_13
_atom_site_aniso_U_12
I2 0.0888(3) 0.0905(3) 0.0483(2) 0.0397(2) 0.01453(19) 0.0153(2)
I1 0.0539(2) 0.0984(3) 0.0548(2) 0.0189(2) 0.01046(17) 0.01019(19)
I3B 0.0569(9) 0.103(3) 0.208(5) 0.123(3) -0.013(2) 0.0026(18)
C9 0.045(3) 0.050(3) 0.038(2) 0.011(2) -0.007(2) 0.001(2)
C8 0.049(3) 0.036(2) 0.040(2) 0.012(2) 0.000(2) -0.0025(19)
C15 0.068(3) 0.044(2) 0.043(3) 0.025(2) 0.018(2) 0.012(2)
C19 0.051(3) 0.068(3) 0.063(3) 0.043(3) 0.013(2) 0.005(2)
C18 0.055(3) 0.050(3) 0.047(3) 0.024(2) 0.017(2) 0.014(2)
C10 0.057(3) 0.056(3) 0.032(2) 0.008(2) -0.004(2) 0.002(2)
C12 0.047(3) 0.054(3) 0.051(3) 0.013(2) -0.004(2) -0.009(2)
C13 0.055(3) 0.048(3) 0.049(3) 0.007(2) -0.004(2) -0.002(2)
C20 0.048(3) 0.066(3) 0.067(3) 0.041(3) 0.006(2) 0.003(2)
C11 0.047(3) 0.058(3) 0.046(3) 0.020(2) 0.003(2) 0.000(2)
C16 0.063(3) 0.054(3) 0.059(3) 0.026(3) 0.013(3) -0.009(2)
O1 0.0470(18) 0.0472(18) 0.0446(19) 0.0025(15) -0.0015(15) -0.0021(14)
C2 0.051(3) 0.033(2) 0.042(2) 0.0141(19) -0.006(2) 0.0063(19)
C1 0.050(3) 0.039(2) 0.038(2) 0.0134(19) 0.000(2) 0.0051(19)
C28 0.053(3) 0.038(2) 0.059(3) 0.021(2) -0.002(2) 0.010(2)
C21B 0.049(7) 0.028(5) 0.048(6) 0.020(4) 0.000(6) 0.000(5)
C7 0.051(3) 0.044(2) 0.043(3) 0.012(2) -0.002(2) 0.004(2)
C32 0.062(3) 0.055(3) 0.051(3) 0.031(2) 0.006(2) 0.003(2)
C6 0.056(3) 0.035(2) 0.038(2) 0.0151(19) -0.001(2) 0.004(2)
C33 0.072(4) 0.086(4) 0.048(3) 0.030(3) -0.003(3) 0.011(3)
C3B 0.025(5) 0.041(5) 0.060(7) 0.028(5) 0.008(5) 0.001(4)
C29 0.073(4) 0.040(3) 0.088(4) 0.021(3) 0.000(3) 0.006(3)
C5B 0.027(7) 0.028(7) 0.044(6) 0.013(5) -0.004(7) -0.002(6)
C14B 0.044(7) 0.032(5) 0.040(6) 0.021(4) -0.008(6) 0.006(5)
C4A 0.035(6) 0.032(6) 0.041(6) 0.011(5) -0.002(5) 0.001(5)
C30A 0.038(5) 0.044(5) 0.043(6) 0.021(5) 0.005(5) -0.004(4)
C30B 0.045(8) 0.035(6) 0.054(6) 0.019(5) 0.013(5) 0.020(5)
C31B 0.062(7) 0.052(6) 0.057(7) 0.010(5) 0.014(6) -0.001(5)
C17 0.054(3) 0.068(3) 0.049(3) 0.025(3) 0.002(2) -0.004(2)
C4B 0.035(6) 0.040(6) 0.041(6) 0.019(5) -0.001(5) 0.004(5)
C31A 0.050(9) 0.069(10) 0.090(11) 0.029(9) 0.028(7) 0.028(7)
C5A 0.027(8) 0.027(6) 0.042(7) 0.021(5) -0.003(8) -0.010(7)
I3A 0.0693(16) 0.0634(9) 0.1336(19) 0.0598(13) -0.0135(11) 0.0131(8)

loop_
_atom_type_symbol
_atom_type_description
_atom_type_scat_dispersion_real
_atom_type_scat_dispersion_imag
_atom_type_scat_source
C C 0.0033 0.0016 'International Tables Vol C Tables 4.2.6.8 and 6.1.1.4'
H H 0.0000 0.0000 'International Tables Vol C Tables 4.2.6.8 and 6.1.1.4'
O O 0.0106 0.0060 'International Tables Vol C Tables 4.2.6.8 and 6.1.1.4'
I I -0.4742 1.8119 'International Tables Vol C Tables 4.2.6.8 and 6.1.1.4'

loop_
_geom_angle_atom_site_label_1
_geom_angle_atom_site_label_2
_geom_angle_atom_site_label_3
_geom_angle
C14A O2A C15 112.7(10)
C8 C9 H9 120.1
C10 C9 H9 120.1
C10 C9 C8 119.9(4)
C22A O3A C21A 114.1(9)
C9 C8 C13 118.8(4)
O1 C8 C9 125.3(4)
O1 C8 C13 115.9(4)
O2A C15 C20 130.9(6)
O2A C15 C16 109.7(6)
O2A C15 O2B 15.6(5)
C20 C15 C16 119.2(4)
C20 C15 O2B 117.9(6)
O2B C15 C16 122.7(6)
C18 C19 H19 119.7
C18 C19 C20 120.6(4)
C20 C19 H19 119.7
C19 C18 I2 119.2(3)
C19 C18 C17 120.2(4)
C17 C18 I2 120.6(4)
C9 C10 H10 119.5
C9 C10 C11 120.9(4)
C11 C10 H10 119.5
C13 C12 H12 120.3
C13 C12 C11 119.3(4)
C11 C12 H12 120.3
C8 C13 H13 119.4
C12 C13 C8 121.2(5)
C12 C13 H13 119.4
C15 C20 C19 119.7(5)
C15 C20 H20 120.2
C19 C20 H20 120.2
C23B C22B C27B 119.7(13)
O3B C22B C27B 123.8(11)
O3B C22B C23B 115.6(11)
C22B C27B H27B 121.4
C22B C27B C26B 117.2(11)
C26B C27B H27B 121.4
C22B C23B H23B 117.9
C24B C23B C22B 124.1(14)
C24B C23B H23B 117.9
C10 C11 I1 120.1(4)
C10 C11 C12 119.8(5)
C12 C11 I1 120.1(3)
C15 C16 H16 119.6
C17 C16 C15 120.9(4)
C17 C16 H16 119.6
C26B C25B I3B 115.0(7)
C24B C25B I3B 124.7(7)
C24B C25B C26B 120.4(9)
C27B C26B C25B 121.2(10)
C27B C26B H26B 119.4
C25B C26B H26B 119.4
C8 O1 C7 118.2(3)
C1 C2 C28 120.3(4)
C1 C2 C3B 120.6(5)
C3B C2 C28 118.5(5)
C3A C2 C1 118.5(6)
C3A C2 C28 120.2(6)
C3A C2 C3B 17.8(7)
C2 C1 C7 119.9(4)
C6 C1 C2 119.6(4)
C6 C1 C7 120.4(4)
C2 C28 H28A 109.1
C2 C28 H28B 109.1
C2 C28 C29 112.7(4)
H28A C28 H28B 107.8
C29 C28 H28A 109.1
C29 C28 H28B 109.1
H21A C21B H21B 108.1
C5B C21B H21A 109.6
C5B C21B H21B 109.6
O3B C21B H21A 109.6
O3B C21B H21B 109.6
O3B C21B C5B 110.3(10)
O1 C7 C1 105.1(4)
O1 C7 H7A 110.7
O1 C7 H7B 110.7
C1 C7 H7A 110.7
C1 C7 H7B 110.7
H7A C7 H7B 108.8
H32A C32 H32B 107.8
C6 C32 H32A 109.0
C6 C32 H32B 109.0
C33 C32 H32A 109.0
C33 C32 H32B 109.0
C33 C32 C6 112.9(4)
C1 C6 C32 120.5(4)
C1 C6 C5B 118.1(8)
C5B C6 C32 120.6(8)
C5A C6 C1 121.0(9)
C5A C6 C32 117.6(8)
C5A C6 C5B 18.9(9)
C32 C33 H33A 109.5
C32 C33 H33B 109.5
C32 C33 H33C 109.5
H33A C33 H33B 109.5
H33A C33 H33C 109.5
H33B C33 H33C 109.5
C14B C3B C2 119.9(8)
C4B C3B C2 118.2(8)
C4B C3B C14B 120.8(10)
C28 C29 H29A 109.5
C28 C29 H29B 109.5
C28 C29 H29C 109.5
H29A C29 H29B 109.5
H29A C29 H29C 109.5
H29B C29 H29C 109.5
C6 C5B C21B 118.8(12)
C4B C5B C21B 118.6(15)
C4B C5B C6 121.8(14)
C3B C14B H14A 110.1
C3B C14B H14B 110.1
H14A C14B H14B 108.4
O2B C14B C3B 108.1(11)
O2B C14B H14A 110.1
O2B C14B H14B 110.1
C3A C4A C30A 121.2(10)
C3A C4A C5A 118.1(13)
C5A C4A C30A 120.7(12)
C4A C30A H30A 109.1
C4A C30A H30B 109.1
C4A C30A C31A 112.5(11)
H30A C30A H30B 107.8
C31A C30A H30A 109.1
C31A C30A H30B 109.1
H30C C30B H30D 107.6
C31B C30B H30C 108.7
C31B C30B H30D 108.7
C31B C30B C4B 114.2(11)
C4B C30B H30C 108.7
C4B C30B H30D 108.7
C18 C17 H17 120.3
C16 C17 C18 119.4(5)
C16 C17 H17 120.3
C3B C4B C30B 118.9(9)
C5B C4B C3B 120.6(12)
C5B C4B C30B 120.4(11)
C23B C24B C25B 116.9(11)
C23B C24B H24B 121.5
C25B C24B H24B 121.5
C30A C31A H31D 109.5
C30A C31A H31E 109.5
C30A C31A H31F 109.5
H31D C31A H31E 109.5
H31D C31A H31F 109.5
H31E C31A H31F 109.5
C2 C3A C4A 122.8(10)
C2 C3A C14A 118.7(11)
C4A C3A C14A 118.4(12)
C6 C5A C4A 118.9(15)
C6 C5A C21A 121.4(14)
C4A C5A C21A 119.6(17)
O3A C21A C5A 109.5(12)
O3A C21A H21C 109.8
O3A C21A H21D 109.8
C5A C21A H21C 109.8
C5A C21A H21D 109.8
H21C C21A H21D 108.2
C22B O3B C21B 116.8(9)
C27A C22A O3A 125.5(11)
C27A C22A C23A 117.9(13)
C23A C22A O3A 116.3(11)
C22A C27A H27A 118.9
C22A C27A C26A 122.2(12)
C26A C27A H27A 118.9
C27A C26A H26A 119.9
C25A C26A C27A 120.1(10)
C25A C26A H26A 119.9
C26A C25A C24A 119.2(8)
C26A C25A I3A 123.7(7)
C24A C25A I3A 117.1(7)
C25A C24A H24A 119.7
C25A C24A C23A 120.5(10)
C23A C24A H24A 119.7
C22A C23A H23A 120.2
C24A C23A C22A 119.7(13)
C24A C23A H23A 120.2
O2A C14A C3A 107.8(12)
O2A C14A H14C 110.1
O2A C14A H14D 110.1
C3A C14A H14C 110.1
C3A C14A H14D 110.1
H14C C14A H14D 108.5
C15 O2B C14B 122.2(8)

loop_
_geom_bond_atom_site_label_1
_geom_bond_atom_site_label_2
_geom_bond_distance
I2 C18 2.099(4)
I1 C11 2.103(5)
I3B C25B 2.140(11)
O2A C15 1.359(9)
O2A C14A 1.32(2)
C9 H9 0.9300
C9 C8 1.383(6)
C9 C10 1.370(7)
O3A C21A 1.502(16)
O3A C22A 1.449(17)
C8 C13 1.385(7)
C8 O1 1.375(5)
C15 C20 1.371(7)
C15 C16 1.396(7)
C15 O2B 1.393(10)
C19 H19 0.9300
C19 C18 1.362(7)
C19 C20 1.390(7)
C18 C17 1.384(7)
C10 H10 0.9300
C10 C11 1.374(7)
C12 H12 0.9300
C12 C13 1.374(7)
C12 C11 1.376(7)
C13 H13 0.9300
C20 H20 0.9300
C22B C27B 1.368(12)
C22B C23B 1.355(12)
C22B O3B 1.326(17)
C27B H27B 0.9300
C27B C26B 1.387(11)
C23B H23B 0.9300
C23B C24B 1.348(12)
C16 H16 0.9300
C16 C17 1.366(7)
C25B C26B 1.389(11)
C25B C24B 1.359(12)
C26B H26B 0.9300
O1 C7 1.439(6)
C2 C1 1.408(6)
C2 C28 1.529(5)
C2 C3B 1.492(12)
C2 C3A 1.306(13)
C1 C7 1.505(7)
C1 C6 1.403(6)
C28 H28A 0.9700
C28 H28B 0.9700
C28 C29 1.530(7)
C21B H21A 0.9700
C21B H21B 0.9700
C21B C5B 1.53(2)
C21B O3B 1.377(15)
C7 H7A 0.9700
C7 H7B 0.9700
C32 H32A 0.9700
C32 H32B 0.9700
C32 C6 1.529(6)
C32 C33 1.520(7)
C6 C5B 1.50(2)
C6 C5A 1.32(2)
C33 H33A 0.9600
C33 H33B 0.9600
C33 H33C 0.9600
C3B C14B 1.462(15)
C3B C4B 1.413(14)
C29 H29A 0.9600
C29 H29B 0.9600
C29 H29C 0.9600
C5B C4B 1.36(2)
C14B H14A 0.9700
C14B H14B 0.9700
C14B O2B 1.455(18)
C4A C30A 1.509(16)
C4A C3A 1.404(16)
C4A C5A 1.43(2)
C30A H30A 0.9700
C30A H30B 0.9700
C30A C31A 1.527(18)
C30B H30C 0.9700
C30B H30D 0.9700
C30B C31B 1.518(17)
C30B C4B 1.547(17)
C31B H31A 0.9600
C31B H31B 0.9600
C31B H31C 0.9600
C17 H17 0.9300
C24B H24B 0.9300
C31A H31D 0.9600
C31A H31E 0.9600
C31A H31F 0.9600
C3A C14A 1.56(2)
C5A C21A 1.52(2)
C21A H21C 0.9700
C21A H21D 0.9700
C22A C27A 1.371(12)
C22A C23A 1.398(12)
C27A H27A 0.9300
C27A C26A 1.375(11)
C26A H26A 0.9300
C26A C25A 1.372(10)
C25A C24A 1.381(12)
C25A I3A 2.065(11)
C24A H24A 0.9300
C24A C23A 1.397(12)
C23A H23A 0.9300
C14A H14C 0.9700
C14A H14D 0.9700

loop_
_geom_torsion_atom_site_label_1
_geom_torsion_atom_site_label_2
_geom_torsion_atom_site_label_3
_geom_torsion_atom_site_label_4
_geom_torsion
I2 C18 C17 C16 179.5(4)
I3B C25B C26B C27B 178.6(9)
I3B C25B C24B C23B 175.5(10)
O2A C15 C20 C19 174.5(7)
O2A C15 C16 C17 -173.9(6)
O2A C15 O2B C14B 128(3)
C9 C8 C13 C12 -0.4(7)
C9 C8 O1 C7 0.5(6)
C9 C10 C11 I1 176.4(4)
C9 C10 C11 C12 -2.1(7)
O3A C22A C27A C26A 169.3(13)
O3A C22A C23A C24A -166.7(13)
C8 C9 C10 C11 0.7(7)
C8 O1 C7 C1 174.1(3)
C15 O2A C14A C3A 178.3(10)
C15 C16 C17 C18 -1.9(8)
C19 C18 C17 C16 0.1(8)
C18 C19 C20 C15 -1.3(8)
C10 C9 C8 C13 0.6(7)
C10 C9 C8 O1 -179.4(4)
C13 C8 O1 C7 -179.4(4)
C13 C12 C11 I1 -176.3(4)
C13 C12 C11 C10 2.2(7)
C20 C15 C16 C17 2.1(8)
C20 C15 O2B C14B -21.2(12)
C20 C19 C18 I2 -177.9(4)
C20 C19 C18 C17 1.5(8)
C22B C27B C26B C25B 3.2(19)
C22B C23B C24B C25B 9(2)
C27B C22B C23B C24B -7(3)
C27B C22B O3B C21B -23(2)
C23B C22B C27B C26B 1(2)
C23B C22B O3B C21B 167.4(13)
C11 C12 C13 C8 -1.0(8)
C16 C15 C20 C19 -0.5(8)
C16 C15 O2B C14B 164.5(8)
C26B C25B C24B C23B -4.5(18)
O1 C8 C13 C12 179.5(4)
C2 C1 C7 O1 -85.7(5)
C2 C1 C6 C32 -179.1(4)
C2 C1 C6 C5B -9.4(9)
C2 C1 C6 C5A 12.1(10)
C2 C3B C14B O2B 77.8(12)
C2 C3B C4B C5B -1.4(17)
C2 C3B C4B C30B 174.9(10)
C2 C3A C14A O2A 93.1(16)
C1 C2 C28 C29 -93.5(6)
C1 C2 C3B C14B -175.9(9)
C1 C2 C3B C4B -7.4(13)
C1 C2 C3A C4A 2.0(14)
C1 C2 C3A C14A -177.4(9)
C1 C6 C5B C21B 169.7(9)
C1 C6 C5B C4B 0.7(16)
C1 C6 C5A C4A -10.5(15)
C1 C6 C5A C21A 172.7(9)
C28 C2 C1 C7 0.0(6)
C28 C2 C1 C6 -176.3(4)
C28 C2 C3B C14B 13.0(13)
C28 C2 C3B C4B -178.5(8)
C28 C2 C3A C4A 170.7(9)
C28 C2 C3A C14A -8.7(14)
C21B C5B C4B C3B -164.3(11)
C21B C5B C4B C30B 19.4(19)
C7 C1 C6 C32 4.6(7)
C7 C1 C6 C5B 174.4(8)
C7 C1 C6 C5A -164.1(8)
C32 C6 C5B C21B -20.6(15)
C32 C6 C5B C4B 170.4(10)
C32 C6 C5A C4A -179.5(9)
C32 C6 C5A C21A 3.7(15)
C6 C1 C7 O1 90.5(5)
C6 C5B C4B C3B 5(2)
C6 C5B C4B C30B -171.6(11)
C6 C5A C21A O3A 64.2(14)
C33 C32 C6 C1 88.1(6)
C33 C32 C6 C5B -81.3(9)
C33 C32 C6 C5A -102.7(9)
C3B C2 C1 C7 -170.9(7)
C3B C2 C1 C6 12.8(8)
C3B C2 C28 C29 77.6(8)
C3B C2 C3A C4A -100(3)
C3B C2 C3A C14A 81(3)
C3B C14B O2B C15 -167.7(9)
C5B C21B O3B C22B -161.9(13)
C5B C6 C5A C4A 76(4)
C5B C6 C5A C21A -101(5)
C14B C3B C4B C5B 167.0(13)
C14B C3B C4B C30B -16.7(17)
C4A C3A C14A O2A -86.4(15)
C4A C5A C21A O3A -112.6(14)
C30A C4A C3A C2 175.8(11)
C30A C4A C3A C14A -4.8(17)
C30A C4A C5A C6 -171.6(11)
C30A C4A C5A C21A 5.3(18)
C31B C30B C4B C3B 85.3(13)
C31B C30B C4B C5B -98.4(14)
C4B C3B C14B O2B -90.4(13)
C24B C25B C26B C27B -1.4(17)
C3A C2 C1 C7 168.7(7)
C3A C2 C1 C6 -7.6(9)
C3A C2 C28 C29 98.0(8)
C3A C2 C3B C14B -87(3)
C3A C2 C3B C4B 81(3)
C3A C4A C30A C31A -96.1(13)
C3A C4A C5A C6 4.7(17)
C3A C4A C5A C21A -178.4(11)
C5A C6 C5B C21B 65(4)
C5A C6 C5B C4B -104(5)
C5A C4A C30A C31A 80.1(14)
C5A C4A C3A C2 -0.5(17)
C5A C4A C3A C14A 179.0(12)
C21A O3A C22A C27A -7(2)
C21A O3A C22A C23A 166.9(13)
O3B C22B C27B C26B -168.0(13)
O3B C22B C23B C24B 162.4(14)
O3B C21B C5B C6 82.4(13)
O3B C21B C5B C4B -108.2(15)
C22A O3A C21A C5A 172.2(12)
C22A C27A C26A C25A -0.4(19)
C27A C22A C23A C24A 7(2)
C27A C26A C25A C24A 1.8(16)
C27A C26A C25A I3A -179.2(9)
C26A C25A C24A C23A 1.6(17)
C25A C24A C23A C22A -6(2)
C23A C22A C27A C26A -4(2)
I3A C25A C24A C23A -177.5(10)
C14A O2A C15 C20 -2.9(15)
C14A O2A C15 C16 172.5(11)
C14A O2A C15 O2B -40(2)
O2B C15 C20 C19 -175.0(6)
O2B C15 C16 C17 176.3(6)

loop_
_platon_squeeze_void_nr
_platon_squeeze_void_average_x
_platon_squeeze_void_average_y
_platon_squeeze_void_average_z
_platon_squeeze_void_volume
_platon_squeeze_void_count_electrons
_platon_squeeze_void_content
1 -0.006 0.000 0.500 435 39 ' '
